data_7119781
loop_
_publ_author_name
'Bajpai, Alankriti'
'Lusi, Matteo'
'Zaworotko, Michael J.'

_publ_section_title
;
 The role of weak interactions in controlling the mode of interpenetration
 in hybrid ultramicroporous materials.
;
_journal_issue 28
_journal_name_full 'Chemical communications (Cambridge, England)'
_journal_page_first 3978
_journal_paper_doi 10.1039/c6cc10217d
_journal_volume 53
_journal_year 2017
_chemical_formula_sum 'C52 H16 F6 N4 O4 Si Zn'
_chemical_formula_weight 968.15
_chemical_name_systematic
;
 ?
;
_space_group_crystal_system tetragonal
_space_group_IT_number 139
_space_group_name_Hall '-I 4 2'
_space_group_name_H-M_alt 'I 4/m m m'
_symmetry_space_group_name_Hall '-I 4 2'
_symmetry_space_group_name_H-M 'I 4/m m m'
_atom_sites_solution_hydrogens geom
_audit_creation_method SHELXL-2014
_audit_update_record
;
2016-12-23 deposited with the CCDC.
2017-03-09 downloaded from the CCDC.
;
_cell_angle_alpha 90
_cell_angle_beta 90
_cell_angle_gamma 90
_cell_formula_units_Z 2
_cell_length_a 24.9961(7)
_cell_length_b 24.9961(7)
_cell_length_c 7.4414(2)
_cell_measurement_reflns_used 435
_cell_measurement_temperature 101(2)
_cell_measurement_theta_max 70
_cell_measurement_theta_min 2
_cell_volume 4649.4(2)
_computing_structure_refinement 'SHELXL-2014 (Sheldrick, 2014)'
_diffrn_ambient_temperature 101(2)
_diffrn_measured_fraction_theta_full 0.999
_diffrn_measured_fraction_theta_max 0.999
_diffrn_measurement_device_type 'Bruker d8 Quest'
_diffrn_radiation_type CuK\a
_diffrn_radiation_wavelength 1.54178
_diffrn_reflns_av_R_equivalents 0.1938
_diffrn_reflns_av_unetI/netI 0.0447
_diffrn_reflns_Laue_measured_fraction_full 0.999
_diffrn_reflns_Laue_measured_fraction_max 0.999
_diffrn_reflns_limit_h_max 29
_diffrn_reflns_limit_h_min -28
_diffrn_reflns_limit_k_max 30
_diffrn_reflns_limit_k_min -29
_diffrn_reflns_limit_l_max 8
_diffrn_reflns_limit_l_min -8
_diffrn_reflns_number 29037
_diffrn_reflns_point_group_measured_fraction_full 0.999
_diffrn_reflns_point_group_measured_fraction_max 0.999
_diffrn_reflns_theta_full 67.679
_diffrn_reflns_theta_max 67.866
_diffrn_reflns_theta_min 3.536
_exptl_absorpt_coefficient_mu 0.810
_exptl_absorpt_correction_T_max 0.75
_exptl_absorpt_correction_T_min 0.56
_exptl_absorpt_correction_type multi-scan
_exptl_absorpt_process_details sadabs
_exptl_crystal_colour colourless
_exptl_crystal_density_diffrn 0.692
_exptl_crystal_description needle
_exptl_crystal_F_000 972
_exptl_crystal_size_max 0.1
_exptl_crystal_size_mid 0.01
_exptl_crystal_size_min 0.01
_refine_diff_density_max 0.950
_refine_diff_density_min -0.902
_refine_diff_density_rms 0.073
_refine_ls_extinction_method none
_refine_ls_goodness_of_fit_ref 1.087
_refine_ls_hydrogen_treatment constr
_refine_ls_matrix_type full
_refine_ls_number_parameters 78
_refine_ls_number_reflns 1242
_refine_ls_number_restraints 6
_refine_ls_restrained_S_all 1.191
_refine_ls_R_factor_all 0.0784
_refine_ls_R_factor_gt 0.0740
_refine_ls_shift/su_max 0.000
_refine_ls_shift/su_mean 0.000
_refine_ls_structure_factor_coef Fsqd
_refine_ls_weighting_details 'w=1/[\s^2^(Fo^2^)+(0.1144P)^2^+10.9741P] where P=(Fo^2^+2Fc^2^)/3'
_refine_ls_weighting_scheme calc
_refine_ls_wR_factor_gt 0.1987
_refine_ls_wR_factor_ref 0.2024
_reflns_Friedel_coverage 0.000
_reflns_number_gt 1158
_reflns_number_total 1242
_reflns_threshold_expression 'I > 2\s(I)'
_cod_data_source_file c6cc10217d2.cif
_cod_data_source_block SIFSIX-16-Zn-i
_cod_depositor_comments 'Adding full bibliography for 7119779--7119781.cif.'
_cod_original_cell_volume 4649.4(3)
_cod_database_code 7119781
_shelx_space_group_comment
;
The symmetry employed for this shelxl refinement is uniquely defined
by the following loop, which should always be used as a source of
symmetry information in preference to the above space-group names.
They are only intended as comments.
;
_shelxl_version_number 2014-3

loop_
_space_group_symop_operation_xyz
'x, y, z'
'-y, x, z'
'-x, -y, z'
'y, -x, z'
'x, -y, -z'
'-x, y, -z'
'y, x, -z'
'-y, -x, -z'
'x+1/2, y+1/2, z+1/2'
'-y+1/2, x+1/2, z+1/2'
'-x+1/2, -y+1/2, z+1/2'
'y+1/2, -x+1/2, z+1/2'
'x+1/2, -y+1/2, -z+1/2'
'-x+1/2, y+1/2, -z+1/2'
'y+1/2, x+1/2, -z+1/2'
'-y+1/2, -x+1/2, -z+1/2'
'-x, -y, -z'
'y, -x, -z'
'x, y, -z'
'-y, x, -z'
'-x, y, z'
'x, -y, z'
'-y, -x, z'
'y, x, z'
'-x+1/2, -y+1/2, -z+1/2'
'y+1/2, -x+1/2, -z+1/2'
'x+1/2, y+1/2, -z+1/2'
'-y+1/2, x+1/2, -z+1/2'
'-x+1/2, y+1/2, z+1/2'
'x+1/2, -y+1/2, z+1/2'
'-y+1/2, -x+1/2, z+1/2'
'y+1/2, x+1/2, z+1/2'

loop_
_atom_site_label
_atom_site_type_symbol
_atom_site_fract_x
_atom_site_fract_y
_atom_site_fract_z
_atom_site_U_iso_or_equiv
_atom_site_adp_type
_atom_site_occupancy
_atom_site_site_symmetry_order
_atom_site_calc_flag
_atom_site_refinement_flags_posn
_atom_site_refinement_flags_adp
_atom_site_refinement_flags_occupancy
_atom_site_disorder_assembly
_atom_site_disorder_group
Zn1 Zn 0.5000 0.5000 0.5000 0.0180(5) Uani 1 16 d S T P A .
Si1 Si 0.5000 0.5000 0.0000 0.0334(8) Uani 1 16 d S T P . .
F1 F 0.5000 0.5000 0.2277(6) 0.0480(14) Uani 1 8 d S T P . .
N1 N 0.5000 0.41503(17) 0.5000 0.0315(11) Uani 1 4 d S T P . .
F2 F 0.54544(15) 0.54544(15) 0.0000 0.137(3) Uani 1 4 d S TU P . .
C2 C 0.4723(3) 0.3874(2) 0.3775(8) 0.0462(16) Uani 0.5 1 d . . P A -1
H2 H 0.4530 0.4066 0.2885 0.055 Uiso 0.25 1 calc R U P A -1
C3 C 0.4705(3) 0.3329(3) 0.3739(10) 0.058(2) Uani 0.5 1 d . . P A -1
H3 H 0.4494 0.3149 0.2867 0.070 Uiso 0.25 1 calc R U P A -1
C4 C 0.5000 0.3039(3) 0.5000 0.0514(17) Uani 1 4 d S T P . .
C5 C 0.5000 0.2463(3) 0.5000 0.064(2) Uani 1 4 d S T P A .
C6 C 0.5000 0.1990(3) 0.5000 0.065(2) Uani 1 4 d S T P . .
C7 C 0.5000 0.1412(2) 0.5000 0.0498(18) Uani 1 4 d S T P A .
C8 C 0.4560(3) 0.1132(2) 0.4404(9) 0.0529(19) Uani 0.5 1 d . . P A -1
H8 H 0.4255 0.1321 0.3983 0.064 Uiso 0.25 1 calc R U P A -1
C9 C 0.4556(3) 0.0583(2) 0.4412(9) 0.0455(16) Uani 0.5 1 d . . P A -1
H9 H 0.4247 0.0397 0.4011 0.055 Uiso 0.25 1 calc R U P A -1
C10 C 0.5000 0.0297(2) 0.5000 0.0376(14) Uani 1 4 d S T P . .
O1 O 0.6227(4) 0.6227(4) 0.0000 0.296(12) Uani 1 4 d S T P . .

loop_
_atom_site_aniso_label
_atom_site_aniso_U_11
_atom_site_aniso_U_22
_atom_site_aniso_U_33
_atom_site_aniso_U_23
_atom_site_aniso_U_13
_atom_site_aniso_U_12
Zn1 0.0165(6) 0.0165(6) 0.0210(8) 0.000 0.000 0.000
Si1 0.0393(11) 0.0393(11) 0.0217(15) 0.000 0.000 0.000
F1 0.062(2) 0.062(2) 0.021(2) 0.000 0.000 0.000
N1 0.030(2) 0.025(2) 0.040(3) 0.000 0.000 0.000
F2 0.176(4) 0.176(4) 0.060(3) 0.000 0.000 -0.129(5)
C2 0.064(4) 0.024(3) 0.050(4) -0.003(3) -0.017(3) -0.008(3)
C3 0.086(5) 0.027(3) 0.061(4) -0.001(3) -0.018(4) -0.004(3)
C4 0.068(5) 0.027(3) 0.059(4) 0.000 0.000 0.000
C5 0.100(6) 0.025(4) 0.067(5) 0.000 0.000 0.000
C6 0.109(7) 0.023(4) 0.064(5) 0.000 0.000 0.000
C7 0.085(5) 0.020(3) 0.045(4) 0.000 0.000 0.000
C8 0.074(4) 0.027(3) 0.058(5) 0.003(3) 0.003(3) 0.004(3)
C9 0.062(4) 0.025(3) 0.049(4) 0.002(2) -0.002(3) 0.008(2)
C10 0.057(4) 0.020(3) 0.036(3) 0.000 0.000 0.000
O1 0.357(19) 0.357(19) 0.173(13) 0.000 0.000 -0.21(2)

loop_
_atom_type_symbol
_atom_type_description
_atom_type_scat_dispersion_real
_atom_type_scat_dispersion_imag
_atom_type_scat_source
C C 0.0181 0.0091 'International Tables Vol C Tables 4.2.6.8 and 6.1.1.4'
H H 0.0000 0.0000 'International Tables Vol C Tables 4.2.6.8 and 6.1.1.4'
N N 0.0311 0.0180 'International Tables Vol C Tables 4.2.6.8 and 6.1.1.4'
F F 0.0727 0.0534 'International Tables Vol C Tables 4.2.6.8 and 6.1.1.4'
Si Si 0.2541 0.3302 'International Tables Vol C Tables 4.2.6.8 and 6.1.1.4'
Zn Zn -1.5491 0.6778 'International Tables Vol C Tables 4.2.6.8 and 6.1.1.4'
O O 0.0492 0.0322 'International Tables Vol C Tables 4.2.6.8 and 6.1.1.4'

loop_
_geom_angle_atom_site_label_1
_geom_angle_atom_site_label_2
_geom_angle_atom_site_label_3
_geom_angle
_geom_angle_site_symmetry_1
_geom_angle_site_symmetry_3
F1 Zn1 F1 180.0 17_666 .
F1 Zn1 N1 90.000(1) 17_666 18_566
F1 Zn1 N1 90.000(1) . 18_566
F1 Zn1 N1 90.000(1) 17_666 2_655
F1 Zn1 N1 90.000(1) . 2_655
N1 Zn1 N1 180.0 18_566 2_655
F1 Zn1 N1 90.0 17_666 17_666
F1 Zn1 N1 90.0 . 17_666
N1 Zn1 N1 90.0 18_566 17_666
N1 Zn1 N1 90.0 2_655 17_666
F1 Zn1 N1 90.0 17_666 .
F1 Zn1 N1 90.0 . .
N1 Zn1 N1 90.0 18_566 .
N1 Zn1 N1 90.0 2_655 .
N1 Zn1 N1 180.0 17_666 .
F2 Si1 F2 180.00(19) . 17_665
F2 Si1 F2 90.000(1) . 18_565
F2 Si1 F2 90.0 17_665 18_565
F2 Si1 F2 90.0 . 2_655
F2 Si1 F2 90.000(1) 17_665 2_655
F2 Si1 F2 180.00(19) 18_565 2_655
F2 Si1 F1 90.000(1) . .
F2 Si1 F1 90.000(1) 17_665 .
F2 Si1 F1 90.000(1) 18_565 .
F2 Si1 F1 90.000(1) 2_655 .
F2 Si1 F1 90.000(1) . 17_665
F2 Si1 F1 90.000(1) 17_665 17_665
F2 Si1 F1 90.000(1) 18_565 17_665
F2 Si1 F1 90.000(1) 2_655 17_665
F1 Si1 F1 180.0 . 17_665
Si1 F1 Zn1 180.0 . .
C2 N1 Zn1 121.1(3) . .
N1 C2 C3 123.2(6) . .
N1 C2 H2 118.4 . .
C3 C2 H2 118.4 . .
C2 C3 C4 119.2(6) . .
C2 C3 H3 120.4 . .
C4 C3 H3 120.4 . .
C3 C4 C5 121.3(4) . .
C6 C5 C4 180.0 . .
C5 C6 C7 180.0 . .
C8 C7 C6 120.5(3) . .
C9 C8 C7 120.8(6) . .
C9 C8 H8 119.6 . .
C7 C8 H8 119.6 . .
C8 C9 C10 120.7(6) . .
C8 C9 H9 119.6 . .
C10 C9 H9 119.6 . .
C9 C10 C10 121.0(3) . 17_656

loop_
_geom_bond_atom_site_label_1
_geom_bond_atom_site_label_2
_geom_bond_distance
_geom_bond_site_symmetry_2
Zn1 F1 2.027(4) 17_666
Zn1 F1 2.027(4) .
Zn1 N1 2.124(4) 18_566
Zn1 N1 2.124(4) 2_655
Zn1 N1 2.124(4) 17_666
Zn1 N1 2.124(4) .
Si1 F2 1.606(5) .
Si1 F2 1.606(5) 17_665
Si1 F2 1.606(5) 18_565
Si1 F2 1.606(5) 2_655
Si1 F1 1.694(4) .
Si1 F1 1.694(4) 17_665
N1 C2 1.337(6) .
C2 C3 1.362(9) .
C2 H2 0.9500 .
C3 C4 1.396(8) .
C3 H3 0.9500 .
C4 C5 1.440(9) .
C5 C6 1.181(10) .
C6 C7 1.446(9) .
C7 C8 1.378(8) .
C8 C9 1.371(9) .
C8 H8 0.9500 .
C9 C10 1.391(7) .
C9 H9 0.9500 .
C10 C10 1.485(11) 17_656

loop_
_platon_squeeze_void_nr
_platon_squeeze_void_average_x
_platon_squeeze_void_average_y
_platon_squeeze_void_average_z
_platon_squeeze_void_volume
_platon_squeeze_void_count_electrons
_platon_squeeze_void_content
1 0.063 0.287 -0.223 2419 663 ' '
